data_7129419
loop_
_publ_author_name
'Zhang, Xinyu'
'Wang, Dan'
'Lei, yunxiang'
'Liu, Miaochang'
'Cai, Zhengxu'
'Wu, Huayue'
'Shen, Guomin'
'Huang, Xiaobo'
'Dong, Yuping'

_publ_section_title
;
 Selenium atoms induce organic doped system to produce pure
 phosphorescence emission
;
_journal_name_full 'Chemical Communications'
_journal_paper_doi 10.1039/D1CC06380D
_journal_year 2022
_chemical_formula_sum 'C13 H10 O2'
_chemical_formula_weight 198.21
_space_group_crystal_system monoclinic
_space_group_IT_number 14
_space_group_name_Hall '-P 2ybc'
_space_group_name_H-M_alt 'P 1 21/c 1'
_atom_sites_solution_hydrogens geom
_audit_creation_method SHELXL-2013
_audit_update_record
;
2021-11-11 deposited with the CCDC.	2021-12-17 downloaded from the CCDC.
;
_cell_angle_alpha 90
_cell_angle_beta 101.086(2)
_cell_angle_gamma 90
_cell_formula_units_Z 4
_cell_length_a 5.6958(4)
_cell_length_b 14.7552(10)
_cell_length_c 12.4061(10)
_cell_measurement_reflns_used 5560
_cell_measurement_temperature 293(2)
_cell_measurement_theta_max 54.755
_cell_measurement_theta_min 4.337
_cell_volume 1023.19(13)
_computing_cell_refinement 'Bruker SAINT'
_computing_data_collection 'Bruker APEX2'
_computing_data_reduction 'Bruker SAINT'
_computing_molecular_graphics 'Bruker SHELXTL'
_computing_publication_material 'Bruker SHELXTL'
_computing_structure_refinement 'SHELXL-2013 (Sheldrick, 2013)'
_computing_structure_solution 'SHELXS-97 (Sheldrick 2008)'
_diffrn_ambient_temperature 293(2)
_diffrn_measured_fraction_theta_full 0.989
_diffrn_measured_fraction_theta_max 0.990
_diffrn_measurement_device_type 'Bruker APEX-II CCD'
_diffrn_measurement_method '\f and \w scans'
_diffrn_radiation_type MoK\a
_diffrn_radiation_wavelength 0.71073
_diffrn_reflns_av_R_equivalents 0.0245
_diffrn_reflns_av_unetI/netI 0.0167
_diffrn_reflns_Laue_measured_fraction_full 0.989
_diffrn_reflns_Laue_measured_fraction_max 0.990
_diffrn_reflns_limit_h_max 6
_diffrn_reflns_limit_h_min -7
_diffrn_reflns_limit_k_max 18
_diffrn_reflns_limit_k_min -18
_diffrn_reflns_limit_l_max 15
_diffrn_reflns_limit_l_min -15
_diffrn_reflns_number 11579
_diffrn_reflns_point_group_measured_fraction_full 0.989
_diffrn_reflns_point_group_measured_fraction_max 0.990
_diffrn_reflns_theta_full 25.242
_diffrn_reflns_theta_max 25.996
_diffrn_reflns_theta_min 2.761
_exptl_absorpt_coefficient_mu 0.086
_exptl_absorpt_correction_T_max 0.7456
_exptl_absorpt_correction_T_min 0.6557
_exptl_absorpt_correction_type multi-scan
_exptl_absorpt_process_details sadabs
_exptl_crystal_colour colorless
_exptl_crystal_density_diffrn 1.287
_exptl_crystal_description prismatic
_exptl_crystal_F_000 416
_exptl_crystal_size_max 0.200
_exptl_crystal_size_mid 0.150
_exptl_crystal_size_min 0.120
_refine_diff_density_max 0.154
_refine_diff_density_min -0.125
_refine_diff_density_rms 0.022
_refine_ls_extinction_coef 0.066(16)
_refine_ls_extinction_expression Fc^*^=kFc[1+0.001xFc^2^\l^3^/sin(2\q)]^-1/4^
_refine_ls_extinction_method SHELXL
_refine_ls_goodness_of_fit_ref 1.040
_refine_ls_hydrogen_treatment constr
_refine_ls_matrix_type full
_refine_ls_number_parameters 137
_refine_ls_number_reflns 1982
_refine_ls_number_restraints 0
_refine_ls_restrained_S_all 1.040
_refine_ls_R_factor_all 0.0444
_refine_ls_R_factor_gt 0.0368
_refine_ls_shift/su_max 0.000
_refine_ls_shift/su_mean 0.000
_refine_ls_structure_factor_coef Fsqd
_refine_ls_weighting_details 'w=1/[\s^2^(Fo^2^)+(0.0421P)^2^+0.1695P] where P=(Fo^2^+2Fc^2^)/3'
_refine_ls_weighting_scheme calc
_refine_ls_wR_factor_gt 0.0907
_refine_ls_wR_factor_ref 0.0974
_reflns_Friedel_coverage 0.000
_reflns_number_gt 1682
_reflns_number_total 1982
_reflns_threshold_expression 'I > 2\s(I)'
_cod_data_source_file d1cc06380d2.cif
_cod_data_source_block mo_ddz21018_0m
_cod_original_sg_symbol_H-M 'P 21/c'
_cod_database_code 7129419
_shelx_space_group_comment
; 
The symmetry employed for this shelxl refinement is uniquely defined 
by the following loop, which should always be used as a source of 
symmetry information in preference to the above space-group names. 
They are only intended as comments. 
;
_shelx_estimated_absorpt_t_min 0.983
_shelx_estimated_absorpt_t_max 0.990
_shelxl_version_number 2013-4

loop_
_space_group_symop_operation_xyz
'x, y, z'
'-x, y+1/2, -z+1/2'
'-x, -y, -z'
'x, -y-1/2, z-1/2'

loop_
_atom_site_label
_atom_site_type_symbol
_atom_site_fract_x
_atom_site_fract_y
_atom_site_fract_z
_atom_site_U_iso_or_equiv
_atom_site_adp_type
_atom_site_occupancy
_atom_site_site_symmetry_order
_atom_site_calc_flag
_atom_site_refinement_flags_posn
_atom_site_refinement_flags_adp
_atom_site_refinement_flags_occupancy
_atom_site_disorder_assembly
_atom_site_disorder_group
O1 O 0.4136(2) 0.64342(7) 0.32396(9) 0.0735(4) Uani 1 1 d . . . . .
O2 O 0.75469(16) 0.57381(6) 0.40040(8) 0.0611(3) Uani 1 1 d . . . . .
C1 C 0.5551(2) 0.58372(8) 0.32222(10) 0.0488(3) Uani 1 1 d . . . . .
C2 C 0.5371(2) 0.51262(8) 0.23696(9) 0.0458(3) Uani 1 1 d . . . . .
C3 C 0.3243(2) 0.50525(9) 0.16119(11) 0.0555(4) Uani 1 1 d . . . . .
H3 H 0.1994 0.5452 0.1640 0.067 Uiso 1 1 calc R U . . .
C4 C 0.2977(3) 0.43884(10) 0.08179(12) 0.0633(4) Uani 1 1 d . . . . .
H4 H 0.1548 0.4341 0.0312 0.076 Uiso 1 1 calc R U . . .
C5 C 0.4811(3) 0.37972(10) 0.07701(12) 0.0618(4) Uani 1 1 d . . . . .
H5 H 0.4620 0.3348 0.0235 0.074 Uiso 1 1 calc R U . . .
C6 C 0.6927(3) 0.38670(10) 0.15101(12) 0.0625(4) Uani 1 1 d . . . . .
H6 H 0.8172 0.3469 0.1469 0.075 Uiso 1 1 calc R U . . .
C7 C 0.7219(2) 0.45268(9) 0.23169(11) 0.0541(3) Uani 1 1 d . . . . .
H7 H 0.8651 0.4568 0.2822 0.065 Uiso 1 1 calc R U . . .
C8 C 0.7976(2) 0.63656(8) 0.48746(10) 0.0492(3) Uani 1 1 d . . . . .
C9 C 0.9982(2) 0.68999(9) 0.49611(11) 0.0547(3) Uani 1 1 d . . . . .
H9 H 1.0955 0.6864 0.4440 0.066 Uiso 1 1 calc R U . . .
C10 C 1.0523(2) 0.74910(9) 0.58372(11) 0.0596(4) Uani 1 1 d . . . . .
H10 H 1.1875 0.7856 0.5908 0.072 Uiso 1 1 calc R U . . .
C11 C 0.9084(3) 0.75443(9) 0.66033(11) 0.0593(4) Uani 1 1 d . . . . .
H11 H 0.9449 0.7950 0.7186 0.071 Uiso 1 1 calc R U . . .
C12 C 0.7096(3) 0.69963(10) 0.65088(11) 0.0608(4) Uani 1 1 d . . . . .
H12 H 0.6130 0.7029 0.7033 0.073 Uiso 1 1 calc R U . . .
C13 C 0.6528(2) 0.63984(9) 0.56402(11) 0.0563(4) Uani 1 1 d . . . . .
H13 H 0.5191 0.6026 0.5575 0.068 Uiso 1 1 calc R U . . .

loop_
_atom_site_aniso_label
_atom_site_aniso_U_11
_atom_site_aniso_U_22
_atom_site_aniso_U_33
_atom_site_aniso_U_23
_atom_site_aniso_U_13
_atom_site_aniso_U_12
O1 0.0770(7) 0.0698(7) 0.0668(7) -0.0119(5) -0.0035(5) 0.0277(5)
O2 0.0573(6) 0.0606(6) 0.0596(6) -0.0143(4) -0.0030(4) 0.0102(4)
C1 0.0498(7) 0.0481(7) 0.0478(7) 0.0045(5) 0.0073(5) 0.0033(5)
C2 0.0496(7) 0.0434(6) 0.0448(6) 0.0047(5) 0.0099(5) -0.0017(5)
C3 0.0520(7) 0.0543(7) 0.0572(8) 0.0022(6) 0.0032(6) 0.0043(6)
C4 0.0618(8) 0.0646(9) 0.0574(8) -0.0026(7) -0.0034(6) -0.0051(7)
C5 0.0753(9) 0.0566(8) 0.0527(8) -0.0077(6) 0.0104(7) -0.0055(7)
C6 0.0651(9) 0.0601(8) 0.0627(9) -0.0071(6) 0.0136(7) 0.0098(7)
C7 0.0493(7) 0.0588(8) 0.0527(7) -0.0026(6) 0.0058(5) 0.0037(6)
C8 0.0508(7) 0.0482(7) 0.0455(7) -0.0008(5) 0.0016(5) 0.0046(5)
C9 0.0487(7) 0.0637(8) 0.0520(7) 0.0008(6) 0.0106(5) 0.0023(6)
C10 0.0516(7) 0.0615(8) 0.0626(8) -0.0026(6) 0.0029(6) -0.0058(6)
C11 0.0649(8) 0.0620(8) 0.0467(7) -0.0052(6) -0.0005(6) 0.0049(6)
C12 0.0653(8) 0.0731(9) 0.0453(7) 0.0054(6) 0.0143(6) 0.0067(7)
C13 0.0542(7) 0.0583(8) 0.0559(8) 0.0061(6) 0.0094(6) -0.0058(6)

loop_
_atom_type_symbol
_atom_type_description
_atom_type_scat_dispersion_real
_atom_type_scat_dispersion_imag
_atom_type_scat_source
C C 0.0033 0.0016 'International Tables Vol C Tables 4.2.6.8 and 6.1.1.4'
H H 0.0000 0.0000 'International Tables Vol C Tables 4.2.6.8 and 6.1.1.4'
O O 0.0106 0.0060 'International Tables Vol C Tables 4.2.6.8 and 6.1.1.4'

loop_
_geom_angle_atom_site_label_1
_geom_angle_atom_site_label_2
_geom_angle_atom_site_label_3
_geom_angle
_geom_angle_site_symmetry_1
_geom_angle_site_symmetry_3
_geom_angle_publ_flag
C1 O2 C8 118.49(10) . . ?
O1 C1 O2 122.86(12) . . ?
O1 C1 C2 125.48(12) . . ?
O2 C1 C2 111.67(10) . . ?
C7 C2 C3 119.36(12) . . ?
C7 C2 C1 122.50(11) . . ?
C3 C2 C1 118.13(11) . . ?
C4 C3 C2 120.12(12) . . ?
C4 C3 H3 119.9 . . ?
C2 C3 H3 119.9 . . ?
C5 C4 C3 120.26(13) . . ?
C5 C4 H4 119.9 . . ?
C3 C4 H4 119.9 . . ?
C4 C5 C6 120.14(13) . . ?
C4 C5 H5 119.9 . . ?
C6 C5 H5 119.9 . . ?
C5 C6 C7 120.37(13) . . ?
C5 C6 H6 119.8 . . ?
C7 C6 H6 119.8 . . ?
C6 C7 C2 119.75(12) . . ?
C6 C7 H7 120.1 . . ?
C2 C7 H7 120.1 . . ?
C13 C8 C9 121.76(12) . . ?
C13 C8 O2 120.98(11) . . ?
C9 C8 O2 117.13(12) . . ?
C8 C9 C10 118.65(13) . . ?
C8 C9 H9 120.7 . . ?
C10 C9 H9 120.7 . . ?
C11 C10 C9 120.60(13) . . ?
C11 C10 H10 119.7 . . ?
C9 C10 H10 119.7 . . ?
C10 C11 C12 119.88(13) . . ?
C10 C11 H11 120.1 . . ?
C12 C11 H11 120.1 . . ?
C11 C12 C13 120.41(13) . . ?
C11 C12 H12 119.8 . . ?
C13 C12 H12 119.8 . . ?
C8 C13 C12 118.69(12) . . ?
C8 C13 H13 120.7 . . ?
C12 C13 H13 120.7 . . ?

loop_
_geom_bond_atom_site_label_1
_geom_bond_atom_site_label_2
_geom_bond_distance
_geom_bond_site_symmetry_2
_geom_bond_publ_flag
O1 C1 1.1970(15) . ?
O2 C1 1.3528(15) . ?
O2 C8 1.4079(15) . ?
C1 C2 1.4793(17) . ?
C2 C7 1.3863(17) . ?
C2 C3 1.3879(17) . ?
C3 C4 1.3769(19) . ?
C3 H3 0.9300 . ?
C4 C5 1.371(2) . ?
C4 H4 0.9300 . ?
C5 C6 1.371(2) . ?
C5 H5 0.9300 . ?
C6 C7 1.3831(19) . ?
C6 H6 0.9300 . ?
C7 H7 0.9300 . ?
C8 C13 1.3736(19) . ?
C8 C9 1.3752(18) . ?
C9 C10 1.3813(19) . ?
C9 H9 0.9300 . ?
C10 C11 1.371(2) . ?
C10 H10 0.9300 . ?
C11 C12 1.378(2) . ?
C11 H11 0.9300 . ?
C12 C13 1.3821(19) . ?
C12 H12 0.9300 . ?
C13 H13 0.9300 . ?

loop_
_geom_hbond_atom_site_label_D
_geom_hbond_atom_site_label_H
_geom_hbond_atom_site_label_A
_geom_hbond_distance_DH
_geom_hbond_distance_HA
_geom_hbond_distance_DA
_geom_hbond_angle_DHA
_geom_hbond_site_symmetry_A
C9 H9 O1 0.93 2.63 3.5460(17) 166.6 1_655

loop_
_geom_torsion_atom_site_label_1
_geom_torsion_atom_site_label_2
_geom_torsion_atom_site_label_3
_geom_torsion_atom_site_label_4
_geom_torsion
_geom_torsion_site_symmetry_1
_geom_torsion_site_symmetry_2
_geom_torsion_site_symmetry_3
_geom_torsion_site_symmetry_4
_geom_torsion_publ_flag
C8 O2 C1 O1 -0.08(19) . . . . ?
C8 O2 C1 C2 179.92(10) . . . . ?
O1 C1 C2 C7 171.21(13) . . . . ?
O2 C1 C2 C7 -8.78(17) . . . . ?
O1 C1 C2 C3 -10.1(2) . . . . ?
O2 C1 C2 C3 169.94(11) . . . . ?
C7 C2 C3 C4 0.1(2) . . . . ?
C1 C2 C3 C4 -178.65(12) . . . . ?
C2 C3 C4 C5 -0.1(2) . . . . ?
C3 C4 C5 C6 -0.3(2) . . . . ?
C4 C5 C6 C7 0.7(2) . . . . ?
C5 C6 C7 C2 -0.7(2) . . . . ?
C3 C2 C7 C6 0.3(2) . . . . ?
C1 C2 C7 C6 178.96(12) . . . . ?
C1 O2 C8 C13 67.60(16) . . . . ?
C1 O2 C8 C9 -116.37(13) . . . . ?
C13 C8 C9 C10 -0.81(19) . . . . ?
O2 C8 C9 C10 -176.81(11) . . . . ?
C8 C9 C10 C11 -0.1(2) . . . . ?
C9 C10 C11 C12 0.8(2) . . . . ?
C10 C11 C12 C13 -0.6(2) . . . . ?
C9 C8 C13 C12 1.01(19) . . . . ?
O2 C8 C13 C12 176.85(11) . . . . ?
C11 C12 C13 C8 -0.3(2) . . . . ?
